data_2202498
loop_
_publ_author_name
'Zhang, Baofeng'
'Chu, Sheng'
'Wang, Xiaoqing'
'Shen, Guangqiu'
'Wang, Ru-Ji'

_publ_section_title
;
 An adduct of
 (1,10-phenanthroline)diperchloratobis(pyridine-4-carboxaldehyde
 oxime-\k<i>N</i>^1^)copper(II) and pyridine-4-carboxaldehyde oxime
;
_journal_issue 9
_journal_name_full 'Acta Crystallographica Section E'
_journal_page_first m824
_journal_page_last m826
_journal_paper_doi 10.1107/S1600536803018737
_journal_volume 59
_journal_year 2003
_chemical_formula_iupac '[Cu (Cl1 O4)2 (C6 H6 N2 O)2 (C12 H8 N2)], C6 H6 N2 O'
_chemical_formula_moiety 'C24 H20 Cl2 Cu N6 O10, C6 H6 N2 O'
_chemical_formula_sum 'C30 H26 Cl2 Cu N8 O11'
_chemical_formula_weight 809.03
_chemical_name_systematic
;
(1,10-phenanthroline)diperchloratobis(pyridine-4-carboxaldehyde
oxime-\kN^1^)copper(II)--pyridine-4-carboxaldehyde oxime (1/1)
;
_space_group_IT_number 2
_symmetry_cell_setting triclinic
_symmetry_space_group_name_Hall '-P 1'
_symmetry_space_group_name_H-M 'P -1'
_atom_sites_solution_hydrogens geom
_atom_sites_solution_primary direct
_atom_sites_solution_secondary difmap
_audit_creation_method SHELXL-97
_cell_angle_alpha 104.16(2)
_cell_angle_beta 90.05(2)
_cell_angle_gamma 107.34(2)
_cell_formula_units_Z 2
_cell_length_a 8.2981(7)
_cell_length_b 13.525(2)
_cell_length_c 16.5280(13)
_cell_measurement_reflns_used 3143
_cell_measurement_temperature 293(2)
_cell_measurement_theta_max 20.4
_cell_measurement_theta_min 2.3
_cell_volume 1711.4(4)
_computing_cell_refinement SMART
_computing_data_collection 'SMART (Bruker, 1997)'
_computing_data_reduction 'SAINT (Bruker, 1997)'
_computing_molecular_graphics SHELXTL
_computing_publication_material SHELXTL
_computing_structure_refinement SHELXTL
_computing_structure_solution 'SHELXTL (Bruker, 1997)'
_diffrn_ambient_temperature 293(2)
_diffrn_detector_area_resol_mean 15X15microns
_diffrn_measured_fraction_theta_full 0.991
_diffrn_measured_fraction_theta_max 0.991
_diffrn_measurement_device_type 'Bruker SMART APEX CCD'
_diffrn_measurement_method '\f and \w'
_diffrn_radiation_monochromator graphite
_diffrn_radiation_source 'fine-focus sealed tube'
_diffrn_radiation_type MoK\a
_diffrn_radiation_wavelength 0.71073
_diffrn_reflns_av_R_equivalents 0.0484
_diffrn_reflns_av_sigmaI/netI 0.1193
_diffrn_reflns_limit_h_max 9
_diffrn_reflns_limit_h_min -9
_diffrn_reflns_limit_k_max 16
_diffrn_reflns_limit_k_min -15
_diffrn_reflns_limit_l_max 19
_diffrn_reflns_limit_l_min -19
_diffrn_reflns_number 7700
_diffrn_reflns_theta_full 25.00
_diffrn_reflns_theta_max 25.00
_diffrn_reflns_theta_min 2.31
_diffrn_standards_decay_% 0
_diffrn_standards_number 0
_exptl_absorpt_coefficient_mu 0.866
_exptl_absorpt_correction_T_max 0.933
_exptl_absorpt_correction_T_min 0.726
_exptl_absorpt_correction_type multi-scan
_exptl_absorpt_process_details '(SADABS; Bruker, 1999)'
_exptl_crystal_colour blue
_exptl_crystal_density_diffrn 1.570
_exptl_crystal_density_method 'not measured'
_exptl_crystal_description plate
_exptl_crystal_F_000 826
_exptl_crystal_size_max 0.3
_exptl_crystal_size_mid 0.1
_exptl_crystal_size_min 0.08
_refine_diff_density_max 0.475
_refine_diff_density_min -0.333
_refine_ls_extinction_method none
_refine_ls_goodness_of_fit_ref 1.016
_refine_ls_hydrogen_treatment constr
_refine_ls_matrix_type full
_refine_ls_number_parameters 469
_refine_ls_number_reflns 5970
_refine_ls_number_restraints 0
_refine_ls_restrained_S_all 1.016
_refine_ls_R_factor_all 0.1330
_refine_ls_R_factor_gt 0.0686
_refine_ls_shift/su_max <0.001
_refine_ls_shift/su_mean 0.000
_refine_ls_structure_factor_coef Fsqd
_refine_ls_weighting_details 'calc w = 1/[\s^2^(Fo^2^)+(0.001P)^2^+0.5P] where P = (Fo^2^+2Fc^2^)/3'
_refine_ls_weighting_scheme calc
_refine_ls_wR_factor_gt 0.1090
_refine_ls_wR_factor_ref 0.1217
_reflns_number_gt 3289
_reflns_number_total 5970
_reflns_threshold_expression I>2\s(I)
_cod_data_source_file ci6266.cif
_cod_data_source_block I
_cod_original_cell_volume 1711.3(4)
_cod_database_code 2202498
_cod_database_fobs_code 2202498

loop_
_symmetry_equiv_pos_as_xyz
'x, y, z'
'-x, -y, -z'

loop_
_atom_site_label
_atom_site_fract_x
_atom_site_fract_y
_atom_site_fract_z
_atom_site_U_iso_or_equiv
_atom_site_adp_type
_atom_site_calc_flag
_atom_site_refinement_flags
_atom_site_occupancy
_atom_site_disorder_assembly
_atom_site_disorder_group
_atom_site_type_symbol
Cu1 0.09414(9) 0.26802(5) 0.16579(4) 0.0465(2) Uani d . 1 . . Cu
Cl1 0.3914(2) 0.17811(11) 0.04745(9) 0.0556(4) Uani d . 1 . . Cl
Cl2 -0.1104(2) 0.50287(13) 0.30679(10) 0.0591(4) Uani d . 1 . . Cl
O1 0.2588(5) 0.1597(3) 0.1023(2) 0.0719(12) Uani d . 1 . . O
O2 0.3431(6) 0.2234(3) -0.0134(2) 0.0885(14) Uani d . 1 . . O
O3 0.5380(6) 0.2547(4) 0.0957(3) 0.1069(17) Uani d . 1 . . O
O4 0.4224(6) 0.0828(3) 0.0081(3) 0.1054(17) Uani d . 1 . . O
O5 -0.2428(6) 0.5396(4) 0.2866(3) 0.0916(14) Uani d . 1 . . O
O6 -0.0907(7) 0.4202(4) 0.2409(3) 0.1094(18) Uani d . 1 . . O
O7 0.0371(7) 0.5866(4) 0.3219(5) 0.167(3) Uani d . 1 . . O
O8 -0.1382(8) 0.4670(5) 0.3779(3) 0.138(2) Uani d . 1 . . O
O9 -0.6744(5) -0.1994(3) 0.2955(2) 0.0736(12) Uani d . 1 . . O
H9B -0.7545 -0.1869 0.3203 0.110 Uiso calc R 1 . . H
O10 0.6307(6) 0.4008(4) 0.6276(2) 0.0974(15) Uani d . 1 . . O
H10B 0.7284 0.4009 0.6354 0.146 Uiso calc R 1 . . H
O11 0.5907(9) 0.1546(4) 0.4727(3) 0.134(2) Uani d . 1 . . O
H11A 0.6094 0.2196 0.4828 0.201 Uiso calc R 1 . . H
N1 -0.0218(6) 0.2489(3) 0.0534(2) 0.0450(11) Uani d . 1 . . N
N2 0.2399(5) 0.4030(3) 0.1425(2) 0.0395(10) Uani d . 1 . . N
N3 -0.0832(6) 0.1422(4) 0.1854(3) 0.0520(12) Uani d . 1 . . N
N4 -0.5769(7) -0.1088(4) 0.2756(3) 0.0619(14) Uani d . 1 . . N
N5 0.2095(6) 0.2973(3) 0.2811(3) 0.0502(12) Uani d . 1 . . N
N6 0.5813(7) 0.3645(4) 0.5427(3) 0.0684(15) Uani d . 1 . . N
N7 1.0796(8) -0.1207(5) 0.3561(3) 0.0804(17) Uani d . 1 . . N
N8 0.7362(10) 0.1303(6) 0.4518(3) 0.110(2) Uani d . 1 . . N
C1 -0.1479(7) 0.1669(4) 0.0085(3) 0.0557(16) Uani d . 1 . . C
H1A -0.1993 0.1101 0.0316 0.067 Uiso calc R 1 . . H
C2 -0.2049(8) 0.1635(5) -0.0716(4) 0.0686(18) Uani d . 1 . . C
H2A -0.2933 0.1053 -0.1014 0.082 Uiso calc R 1 . . H
C3 -0.1312(9) 0.2449(5) -0.1055(4) 0.0681(18) Uani d . 1 . . C
H3A -0.1691 0.2433 -0.1589 0.082 Uiso calc R 1 . . H
C4 0.0031(7) 0.3328(5) -0.0606(3) 0.0517(15) Uani d . 1 . . C
C5 0.0897(9) 0.4232(6) -0.0894(4) 0.0679(18) Uani d . 1 . . C
H5A 0.0557 0.4272 -0.1418 0.081 Uiso calc R 1 . . H
C6 0.2189(8) 0.5034(5) -0.0440(4) 0.0631(18) Uani d . 1 . . C
H6A 0.2724 0.5613 -0.0655 0.076 Uiso calc R 1 . . H
C7 0.2752(8) 0.5011(5) 0.0365(4) 0.0516(15) Uani d . 1 . . C
C8 0.4124(8) 0.5794(5) 0.0871(4) 0.0628(17) Uani d . 1 . . C
H8A 0.4717 0.6392 0.0692 0.075 Uiso calc R 1 . . H
C9 0.4589(8) 0.5679(4) 0.1623(4) 0.0648(17) Uani d . 1 . . C
H9A 0.5496 0.6196 0.1964 0.078 Uiso calc R 1 . . H
C10 0.3700(8) 0.4789(4) 0.1872(3) 0.0561(16) Uani d . 1 . . C
H10A 0.4035 0.4717 0.2386 0.067 Uiso calc R 1 . . H
C11 0.1921(7) 0.4140(4) 0.0674(3) 0.0381(13) Uani d . 1 . . C
C12 0.0546(7) 0.3301(4) 0.0190(3) 0.0421(13) Uani d . 1 . . C
C13 -0.0586(8) 0.0470(5) 0.1752(3) 0.0560(16) Uani d . 1 . . C
H13A 0.0444 0.0394 0.1575 0.067 Uiso calc R 1 . . H
C14 -0.1785(9) -0.0401(4) 0.1896(3) 0.0581(16) Uani d . 1 . . C
H14A -0.1575 -0.1055 0.1806 0.070 Uiso calc R 1 . . H
C15 -0.3278(8) -0.0302(5) 0.2171(3) 0.0483(15) Uani d . 1 . . C
C16 -0.3574(8) 0.0662(5) 0.2269(3) 0.0635(17) Uani d . 1 . . C
H16A -0.4597 0.0750 0.2448 0.076 Uiso calc R 1 . . H
C17 -0.2325(8) 0.1497(5) 0.2097(3) 0.0593(16) Uani d . 1 . . C
H17A -0.2537 0.2147 0.2154 0.071 Uiso calc R 1 . . H
C18 -0.4503(8) -0.1211(5) 0.2371(3) 0.0577(17) Uani d . 1 . . C
H18A -0.4353 -0.1885 0.2215 0.069 Uiso calc R 1 . . H
C19 0.1289(7) 0.3255(4) 0.3488(3) 0.0516(15) Uani d . 1 . . C
H19A 0.0191 0.3278 0.3410 0.062 Uiso calc R 1 . . H
C20 0.2002(8) 0.3516(4) 0.4297(3) 0.0532(15) Uani d . 1 . . C
H20A 0.1398 0.3715 0.4749 0.064 Uiso calc R 1 . . H
C21 0.3612(8) 0.3475(4) 0.4425(3) 0.0443(14) Uani d . 1 . . C
C22 0.4432(8) 0.3179(4) 0.3727(4) 0.0617(16) Uani d . 1 . . C
H22A 0.5522 0.3137 0.3787 0.074 Uiso calc R 1 . . H
C23 0.3638(8) 0.2945(4) 0.2941(3) 0.0586(16) Uani d . 1 . . C
H23A 0.4226 0.2756 0.2479 0.070 Uiso calc R 1 . . H
C24 0.4397(8) 0.3784(4) 0.5283(3) 0.0578(16) Uani d . 1 . . C
H24A 0.3856 0.4083 0.5725 0.069 Uiso calc R 1 . . H
C25 1.1135(10) -0.0145(7) 0.3731(4) 0.084(2) Uani d . 1 . . C
H25A 1.2225 0.0257 0.3661 0.101 Uiso calc R 1 . . H
C26 1.0002(12) 0.0399(5) 0.3999(4) 0.082(2) Uani d . 1 . . C
H26A 1.0320 0.1142 0.4111 0.098 Uiso calc R 1 . . H
C27 0.8359(10) -0.0193(5) 0.4099(3) 0.0652(18) Uani d . 1 . . C
C28 0.7996(9) -0.1284(5) 0.3925(4) 0.0698(19) Uani d . 1 . . C
H28A 0.6916 -0.1710 0.3985 0.084 Uiso calc R 1 . . H
C29 0.9241(11) -0.1747(6) 0.3662(4) 0.077(2) Uani d . 1 . . C
H29A 0.8962 -0.2489 0.3550 0.092 Uiso calc R 1 . . H
C30 0.7029(11) 0.0268(6) 0.4362(4) 0.089(2) Uani d . 1 . . C
H30A 0.5953 -0.0165 0.4419 0.106 Uiso calc R 1 . . H

loop_
_atom_site_aniso_label
_atom_site_aniso_U_11
_atom_site_aniso_U_22
_atom_site_aniso_U_33
_atom_site_aniso_U_12
_atom_site_aniso_U_13
_atom_site_aniso_U_23
Cu1 0.0473(5) 0.0518(4) 0.0409(4) 0.0090(3) -0.0018(3) 0.0206(3)
Cl1 0.0565(11) 0.0523(10) 0.0617(10) 0.0215(8) 0.0161(9) 0.0154(8)
Cl2 0.0558(11) 0.0681(11) 0.0616(10) 0.0278(9) 0.0058(8) 0.0207(8)
O1 0.062(3) 0.081(3) 0.089(3) 0.033(2) 0.037(2) 0.038(2)
O2 0.114(4) 0.098(3) 0.074(3) 0.045(3) 0.021(3) 0.045(3)
O3 0.070(3) 0.109(4) 0.111(4) -0.008(3) -0.006(3) 0.016(3)
O4 0.112(4) 0.061(3) 0.152(4) 0.044(3) 0.056(4) 0.022(3)
O5 0.075(3) 0.113(4) 0.110(4) 0.058(3) -0.006(3) 0.034(3)
O6 0.173(6) 0.105(4) 0.074(3) 0.091(4) 0.002(3) 0.008(3)
O7 0.063(4) 0.105(4) 0.322(9) 0.004(4) -0.040(5) 0.061(5)
O8 0.174(6) 0.228(6) 0.092(4) 0.136(5) 0.064(4) 0.096(4)
O9 0.067(3) 0.075(3) 0.072(3) 0.000(2) 0.001(2) 0.033(2)
O10 0.106(4) 0.133(4) 0.055(3) 0.060(3) -0.029(3) 0.000(3)
O11 0.191(7) 0.129(5) 0.105(4) 0.097(5) 0.011(4) 0.013(3)
N1 0.047(3) 0.048(3) 0.044(3) 0.017(2) 0.004(2) 0.016(2)
N2 0.043(3) 0.041(3) 0.034(2) 0.015(2) 0.001(2) 0.007(2)
N3 0.056(4) 0.053(3) 0.051(3) 0.013(3) 0.002(3) 0.024(2)
N4 0.052(4) 0.067(4) 0.057(3) -0.006(3) -0.006(3) 0.029(3)
N5 0.052(3) 0.056(3) 0.046(3) 0.019(3) 0.001(3) 0.017(2)
N6 0.081(4) 0.078(4) 0.043(3) 0.034(3) -0.017(3) -0.002(3)
N7 0.086(5) 0.073(4) 0.082(4) 0.009(4) 0.012(3) 0.037(3)
N8 0.164(8) 0.140(6) 0.057(4) 0.101(6) 0.000(4) 0.015(4)
C1 0.050(4) 0.057(4) 0.054(4) 0.005(3) -0.005(3) 0.017(3)
C2 0.056(4) 0.082(5) 0.055(4) 0.005(4) -0.014(3) 0.015(4)
C3 0.072(5) 0.093(5) 0.044(4) 0.031(4) -0.008(4) 0.020(4)
C4 0.046(4) 0.078(4) 0.040(3) 0.026(4) 0.008(3) 0.024(3)
C5 0.072(5) 0.097(5) 0.057(4) 0.039(4) 0.014(4) 0.044(4)
C6 0.060(5) 0.076(5) 0.079(5) 0.029(4) 0.023(4) 0.055(4)
C7 0.053(4) 0.052(4) 0.064(4) 0.026(3) 0.016(3) 0.029(3)
C8 0.065(5) 0.052(4) 0.085(5) 0.022(4) 0.026(4) 0.036(4)
C9 0.068(5) 0.041(4) 0.076(5) 0.006(3) 0.002(4) 0.012(3)
C10 0.063(4) 0.046(4) 0.052(4) 0.009(3) 0.001(3) 0.009(3)
C11 0.040(3) 0.039(3) 0.043(3) 0.022(3) 0.007(3) 0.013(3)
C12 0.044(4) 0.051(3) 0.041(3) 0.023(3) 0.003(3) 0.018(3)
C13 0.059(4) 0.056(4) 0.057(4) 0.021(4) 0.011(3) 0.019(3)
C14 0.076(5) 0.044(4) 0.056(4) 0.016(4) 0.005(3) 0.019(3)
C15 0.045(4) 0.052(4) 0.041(3) 0.005(3) 0.002(3) 0.013(3)
C16 0.064(5) 0.056(4) 0.070(4) 0.016(4) 0.013(3) 0.018(3)
C17 0.059(5) 0.055(4) 0.072(4) 0.021(4) 0.002(4) 0.026(3)
C18 0.057(4) 0.053(4) 0.055(4) 0.001(4) -0.004(3) 0.017(3)
C19 0.047(4) 0.063(4) 0.055(4) 0.023(3) -0.003(3) 0.024(3)
C20 0.055(4) 0.065(4) 0.045(4) 0.026(3) 0.004(3) 0.017(3)
C21 0.057(4) 0.041(3) 0.040(3) 0.016(3) 0.005(3) 0.019(3)
C22 0.052(4) 0.083(4) 0.057(4) 0.026(3) -0.010(3) 0.023(3)
C23 0.051(4) 0.089(5) 0.044(4) 0.031(4) 0.007(3) 0.021(3)
C24 0.067(5) 0.064(4) 0.042(4) 0.022(4) -0.001(3) 0.009(3)
C25 0.089(7) 0.093(6) 0.068(5) 0.008(5) 0.004(4) 0.040(4)
C26 0.104(7) 0.052(5) 0.075(5) -0.001(5) -0.020(5) 0.021(4)
C27 0.095(6) 0.057(5) 0.044(4) 0.029(5) -0.007(4) 0.007(3)
C28 0.080(5) 0.056(5) 0.072(4) 0.016(4) 0.007(4) 0.019(3)
C29 0.092(6) 0.062(5) 0.078(5) 0.020(5) 0.012(4) 0.026(4)
C30 0.143(8) 0.070(5) 0.058(4) 0.050(5) -0.003(4) 0.006(4)

loop_
_atom_type_symbol
_atom_type_description
_atom_type_scat_dispersion_real
_atom_type_scat_dispersion_imag
_atom_type_scat_source
C C 0.0033 0.0016 'International Tables Vol C Tables 4.2.6.8 and 6.1.1.4'
H H 0.0000 0.0000 'International Tables Vol C Tables 4.2.6.8 and 6.1.1.4'
N N 0.0061 0.0033 'International Tables Vol C Tables 4.2.6.8 and 6.1.1.4'
O O 0.0106 0.0060 'International Tables Vol C Tables 4.2.6.8 and 6.1.1.4'
Cl Cl 0.1484 0.1585 'International Tables Vol C Tables 4.2.6.8 and 6.1.1.4'
Cu Cu 0.3201 1.2651 'International Tables Vol C Tables 4.2.6.8 and 6.1.1.4'

loop_
_geom_angle_atom_site_label_1
_geom_angle_atom_site_label_2
_geom_angle_atom_site_label_3
_geom_angle
_geom_angle_publ_flag
N3 Cu1 N2 170.4(2) yes
N3 Cu1 N1 91.45(18) yes
N2 Cu1 N1 82.81(18) yes
N3 Cu1 N5 90.61(17) yes
N2 Cu1 N5 94.71(17) yes
N1 Cu1 N5 176.18(18) yes
N3 Cu1 O1 91.59(18) yes
N2 Cu1 O1 96.12(15) yes
N1 Cu1 O1 90.40(15) yes
N5 Cu1 O1 92.76(17) yes
N3 Cu1 O6 93.53(19) yes
N2 Cu1 O6 78.72(15) yes
N1 Cu1 O6 88.83(14) yes
N5 Cu1 O6 87.83(16) yes
O1 Cu1 O6 174.84(14) yes
O4 Cl1 O2 109.6(3) no
O4 Cl1 O3 111.8(3) no
O2 Cl1 O3 107.8(3) no
O4 Cl1 O1 110.9(3) no
O2 Cl1 O1 108.8(3) no
O3 Cl1 O1 107.8(3) no
O7 Cl2 O8 108.0(4) no
O7 Cl2 O5 108.6(3) no
O8 Cl2 O5 110.9(3) no
O7 Cl2 O6 108.6(4) no
O8 Cl2 O6 109.3(3) no
O5 Cl2 O6 111.5(3) no
Cl1 O1 Cu1 131.0(2) no
Cl2 O6 Cu1 150.7(3) no
N4 O9 H9B 109.5 no
N6 O10 H10B 109.5 no
N8 O11 H11A 109.5 no
C1 N1 C12 118.7(5) no
C1 N1 Cu1 129.8(4) no
C12 N1 Cu1 111.3(3) no
C10 N2 C11 117.8(5) no
C10 N2 Cu1 130.5(4) no
C11 N2 Cu1 111.7(3) no
C17 N3 C13 116.9(5) no
C17 N3 Cu1 121.0(4) no
C13 N3 Cu1 122.1(4) no
C18 N4 O9 113.6(5) no
C23 N5 C19 116.9(5) no
C23 N5 Cu1 123.8(4) no
C19 N5 Cu1 119.3(4) no
C24 N6 O10 110.2(5) no
C29 N7 C25 115.6(7) no
C30 N8 O11 108.1(8) no
N1 C1 C2 122.2(5) no
N1 C1 H1A 118.9 no
C2 C1 H1A 118.9 no
C3 C2 C1 119.4(6) no
C3 C2 H2A 120.3 no
C1 C2 H2A 120.3 no
C2 C3 C4 120.4(5) no
C2 C3 H3A 119.8 no
C4 C3 H3A 119.8 no
C12 C4 C3 117.0(5) no
C12 C4 C5 117.4(5) no
C3 C4 C5 125.6(6) no
C6 C5 C4 122.6(6) no
C6 C5 H5A 118.7 no
C4 C5 H5A 118.7 no
C5 C6 C7 120.8(6) no
C5 C6 H6A 119.6 no
C7 C6 H6A 119.6 no
C11 C7 C8 116.8(5) no
C11 C7 C6 118.4(6) no
C8 C7 C6 124.7(6) no
C9 C8 C7 120.0(5) no
C9 C8 H8A 120.0 no
C7 C8 H8A 120.0 no
C8 C9 C10 118.9(6) no
C8 C9 H9A 120.5 no
C10 C9 H9A 120.5 no
N2 C10 C9 123.7(5) no
N2 C10 H10A 118.1 no
C9 C10 H10A 118.1 no
N2 C11 C7 122.7(5) no
N2 C11 C12 117.0(5) no
C7 C11 C12 120.2(5) no
N1 C12 C4 122.4(5) no
N1 C12 C11 117.0(4) no
C4 C12 C11 120.6(5) no
N3 C13 C14 122.8(6) no
N3 C13 H13A 118.6 no
C14 C13 H13A 118.6 no
C15 C14 C13 119.5(6) no
C15 C14 H14A 120.2 no
C13 C14 H14A 120.2 no
C14 C15 C16 118.9(6) no
C14 C15 C18 119.2(6) no
C16 C15 C18 121.9(6) no
C15 C16 C17 118.4(6) no
C15 C16 H16A 120.8 no
C17 C16 H16A 120.8 no
N3 C17 C16 123.4(6) no
N3 C17 H17A 118.3 no
C16 C17 H17A 118.3 no
N4 C18 C15 120.1(6) no
N4 C18 H18A 120.0 no
C15 C18 H18A 120.0 no
N5 C19 C20 123.4(5) no
N5 C19 H19A 118.3 no
C20 C19 H19A 118.3 no
C21 C20 C19 119.1(5) no
C21 C20 H20A 120.4 no
C19 C20 H20A 120.4 no
C20 C21 C22 117.2(5) no
C20 C21 C24 119.4(5) no
C22 C21 C24 123.3(6) no
C21 C22 C23 120.0(6) no
C21 C22 H22A 120.0 no
C23 C22 H22A 120.0 no
N5 C23 C22 123.3(5) no
N5 C23 H23A 118.3 no
C22 C23 H23A 118.3 no
N6 C24 C21 120.7(5) no
N6 C24 H24A 119.7 no
C21 C24 H24A 119.7 no
N7 C25 C26 125.1(7) no
N7 C25 H25A 117.5 no
C26 C25 H25A 117.5 no
C25 C26 C27 118.1(7) no
C25 C26 H26A 120.9 no
C27 C26 H26A 120.9 no
C28 C27 C26 117.3(7) no
C28 C27 C30 118.5(8) no
C26 C27 C30 124.2(7) no
C27 C28 C29 119.6(7) no
C27 C28 H28A 120.2 no
C29 C28 H28A 120.2 no
N7 C29 C28 124.2(6) no
N7 C29 H29A 117.9 no
C28 C29 H29A 117.9 no
N8 C30 C27 118.7(8) no
N8 C30 H30A 120.7 no
C27 C30 H30A 120.7 no

loop_
_geom_bond_atom_site_label_1
_geom_bond_atom_site_label_2
_geom_bond_site_symmetry_2
_geom_bond_distance
_geom_bond_publ_flag
Cu1 N3 . 1.986(5) yes
Cu1 N2 . 1.993(4) yes
Cu1 N1 . 2.014(4) yes
Cu1 N5 . 2.026(4) yes
Cu1 O1 . 2.357(4) yes
Cu1 O6 . 2.960(5) yes
Cl1 O4 . 1.392(4) no
Cl1 O2 . 1.413(4) no
Cl1 O3 . 1.426(4) no
Cl1 O1 . 1.430(4) no
Cl2 O7 . 1.371(5) no
Cl2 O8 . 1.372(4) no
Cl2 O5 . 1.404(4) no
Cl2 O6 . 1.406(4) no
O9 N4 . 1.367(5) no
O9 H9B . 0.82 no
O10 N6 . 1.386(5) no
O10 H10B . 0.82 no
O11 N8 . 1.366(8) no
O11 H11A . 0.82 no
N1 C1 . 1.333(6) no
N1 C12 . 1.350(6) no
N2 C10 . 1.317(6) no
N2 C11 . 1.358(5) no
N3 C17 . 1.327(7) no
N3 C13 . 1.335(6) no
N4 C18 . 1.262(7) no
N5 C23 . 1.312(6) no
N5 C19 . 1.338(6) no
N6 C24 . 1.275(7) no
N7 C29 . 1.314(8) no
N7 C25 . 1.336(8) no
N8 C30 . 1.301(8) no
C1 C2 . 1.392(7) no
C1 H1A . 0.93 no
C2 C3 . 1.342(7) no
C2 H2A . 0.93 no
C3 C4 . 1.408(7) no
C3 H3A . 0.93 no
C4 C12 . 1.396(6) no
C4 C5 . 1.414(7) no
C5 C6 . 1.340(8) no
C5 H5A . 0.93 no
C6 C7 . 1.421(7) no
C6 H6A . 0.93 no
C7 C11 . 1.390(6) no
C7 C8 . 1.401(8) no
C8 C9 . 1.360(7) no
C8 H8A . 0.93 no
C9 C10 . 1.369(7) no
C9 H9A . 0.93 no
C10 H10A . 0.93 no
C11 C12 . 1.419(7) no
C13 C14 . 1.368(7) no
C13 H13A . 0.93 no
C14 C15 . 1.352(7) no
C14 H14A . 0.93 no
C15 C16 . 1.368(7) no
C15 C18 . 1.452(7) no
C16 C17 . 1.375(7) no
C16 H16A . 0.93 no
C17 H17A . 0.93 no
C18 H18A . 0.93 no
C19 C20 . 1.381(6) no
C19 H19A . 0.93 no
C20 C21 . 1.372(7) no
C20 H20A . 0.93 no
C21 C22 . 1.376(7) no
C21 C24 . 1.467(7) no
C22 C23 . 1.376(7) no
C22 H22A . 0.93 no
C23 H23A . 0.93 no
C24 H24A . 0.93 no
C25 C26 . 1.370(9) no
C25 H25A . 0.93 no
C26 C27 . 1.393(9) no
C26 H26A . 0.93 no
C27 C28 . 1.371(7) no
C27 C30 . 1.440(9) no
C28 C29 . 1.379(8) no
C28 H28A . 0.93 no
C29 H29A . 0.93 no
C30 H30A . 0.93 no

loop_
_geom_hbond_atom_site_label_D
_geom_hbond_atom_site_label_H
_geom_hbond_atom_site_label_A
_geom_hbond_site_symmetry_A
_geom_hbond_distance_DH
_geom_hbond_distance_HA
_geom_hbond_distance_DA
_geom_hbond_angle_DHA
_geom_hbond_publ_flag
O9 H9B N7 1_355 0.82 1.88 2.660(7) 160 yes
O10 H10B O7 2_666 0.82 2.01 2.823(7) 169 yes
O11 H11A N6 . 0.82 2.05 2.816(7) 156 yes
